data_2200590
loop_
_publ_author_name
'Onoda, Akira'
'Okamura, Taka-aki'
'Yamamoto, Hitoshi'
'Ueyama, Norikazu'

_publ_section_title
;
 One-dimensional P--OH&#x00B7;&#x00B7;&#x00B7;O<b>=</b>P hydrogen bonds
 restricted by the bulky molecule 2,6-diisopropylphenyl dihydrogen
 phosphate
;
_journal_issue 11
_journal_name_full 'Acta Crystallographica Section E'
_journal_page_first o1022
_journal_page_last o1024
_journal_paper_doi 10.1107/S160053680101635X
_journal_volume 57
_journal_year 2001
_chemical_formula_iupac 'C12 H19 O4 P'
_chemical_formula_moiety 'C12 H19 O4 P'
_chemical_formula_sum 'C12 H19 O4 P'
_chemical_formula_weight 258.24
_chemical_name_common '2,6-diisopropylbenzene phosphoric acid'
_chemical_name_systematic
;
2,6-Diisopropylbenzene dihydrogen phosphate
;
_space_group_IT_number 4
_symmetry_cell_setting monoclinic
_symmetry_space_group_name_Hall 'P 2yb'
_symmetry_space_group_name_H-M 'P 1 21 1'
_audit_creation_method SHELXL-97
_cell_angle_alpha 90.00
_cell_angle_beta 100.685(11)
_cell_angle_gamma 90.00
_cell_formula_units_Z 2
_cell_length_a 10.0298(15)
_cell_length_b 6.3718(15)
_cell_length_c 11.2238(14)
_cell_measurement_reflns_used 25
_cell_measurement_temperature 296(2)
_cell_measurement_theta_max 15.0
_cell_measurement_theta_min 14.7
_cell_volume 704.9(2)
_computing_cell_refinement 'MSC/AFC Diffractometer Control Software'
_computing_data_collection
;
MSC/AFC Diffractometer Control Software
(Molecular Structure Corporation, 1991)
;
_computing_data_reduction 'TEXSAN (Molecular Structure Corporation, 1999)'
_computing_molecular_graphics TEXSAN
_computing_publication_material TEXSAN
_computing_structure_refinement 'SHELXL-97 (Sheldrick, 1997)'
_computing_structure_solution 'SHELXS-97 (Sheldrick, 1990)'
_diffrn_ambient_temperature 296(2)
_diffrn_measured_fraction_theta_full .999
_diffrn_measured_fraction_theta_max .999
_diffrn_measurement_device_type 'Rigaku AFC-5R'
_diffrn_measurement_method \w-2\q
_diffrn_radiation_monochromator graphite
_diffrn_radiation_source 'fine-focus sealed tube'
_diffrn_radiation_type MoK\a
_diffrn_radiation_wavelength .71069
_diffrn_reflns_av_R_equivalents .0138
_diffrn_reflns_av_sigmaI/netI .0305
_diffrn_reflns_limit_h_max 14
_diffrn_reflns_limit_h_min 0
_diffrn_reflns_limit_k_max 0
_diffrn_reflns_limit_k_min -8
_diffrn_reflns_limit_l_max 15
_diffrn_reflns_limit_l_min -15
_diffrn_reflns_number 2329
_diffrn_reflns_theta_full 30.00
_diffrn_reflns_theta_max 30.00
_diffrn_reflns_theta_min 2.50
_diffrn_standards_decay_% .73
_diffrn_standards_interval_count 150
_diffrn_standards_number 3
_exptl_absorpt_coefficient_mu .196
_exptl_absorpt_correction_type none
_exptl_crystal_colour colorless
_exptl_crystal_density_diffrn 1.217
_exptl_crystal_density_method 'not measured'
_exptl_crystal_description prismatic
_exptl_crystal_F_000 276
_exptl_crystal_size_max .300
_exptl_crystal_size_mid .200
_exptl_crystal_size_min .200
_refine_diff_density_max .239
_refine_diff_density_min -.247
_refine_ls_abs_structure_details 'Flack (1983)'
_refine_ls_abs_structure_Flack .11(15)
_refine_ls_extinction_method none
_refine_ls_goodness_of_fit_ref 1.023
_refine_ls_hydrogen_treatment constr
_refine_ls_matrix_type full
_refine_ls_number_parameters 156
_refine_ls_number_reflns 2219
_refine_ls_number_restraints 1
_refine_ls_restrained_S_all 1.023
_refine_ls_R_factor_all .0667
_refine_ls_R_factor_gt .0347
_refine_ls_shift/su_max <0.001
_refine_ls_shift/su_mean .000
_refine_ls_structure_factor_coef Fsqd
_refine_ls_weighting_details 'calc w = 1/[\s^2^(Fo^2^)+(0.0527P)^2^+0.1189P] where P = (Fo^2^+2Fc^2^)/3'
_refine_ls_weighting_scheme calc
_refine_ls_wR_factor_ref .1057
_reflns_number_gt 1627
_reflns_number_total 2219
_reflns_threshold_expression I>2\s(I)
_cod_data_source_file bt6070.cif
_cod_data_source_block I
_cod_depositor_comments
;
The following automatic conversions were performed:
'_geom_bond_publ_flag' value 'Yes' changed to 'yes' according to
'/home/saulius/struct/CIF-dictionaries/cif_core.dic' dictionary named
'cif_core.dic' version 2.4.1 from 2010-06-29 (4 times).

Automatic conversion script
Id: cif_fix_enum 1527 2010-12-29 10:47:43Z saulius 

The following automatic conversions were performed:

'_geom_bond_publ_flag' value 'Yes' changed to 'yes' according to
/home/saulius/struct/CIF-dictionaries/cif_core.dic dictionary named
'cif_core.dic' version 2.4.1 from 2010-06-29 (4
times).

'_geom_angle_publ_flag' value 'Yes' changed to 'yes'
according to /home/saulius/struct/CIF-dictionaries/cif_core.dic
dictionary named 'cif_core.dic' version 2.4.1 from 2010-06-29 (7
times).

Automatic conversion script
Id: cif_fix_values 1715 2011-07-08 13:25:40Z adriana 
;
_cod_original_sg_symbol_H-M 'P 21'
_cod_database_code 2200590

loop_
_symmetry_equiv_pos_as_xyz
'x, y, z'
'-x, y+1/2, -z'

loop_
_atom_site_label
_atom_site_fract_x
_atom_site_fract_y
_atom_site_fract_z
_atom_site_U_iso_or_equiv
_atom_site_adp_type
_atom_site_calc_flag
_atom_site_refinement_flags
_atom_site_occupancy
_atom_site_disorder_assembly
_atom_site_disorder_group
_atom_site_type_symbol
P1 .12980(6) .50000(10) .02135(6) .03514(14) Uani d . 1 . . P
O1 .24004(17) .3911(3) .11897(16) .0402(4) Uani d . 1 . . O
O2 .1299(2) .3641(4) -.09264(16) .0459(5) Uani d . 1 . . O
H1 .0922 .2520 -.0853 .055 Uiso calc R 1 . . H
O3 -.00615(15) .5133(4) .05675(15) .0393(4) Uani d . 1 . . O
O4 .18713(18) .7165(3) -.0045(2) .0495(5) Uani d . 1 . . O
H2 .1243 .7980 -.0272 .059 Uiso calc R 1 . . H
C1 .2765(3) .4642(5) .2409(2) .0426(7) Uani d . 1 . . C
C2 .3916(3) .5918(6) .2681(3) .0534(7) Uani d . 1 . . C
C3 .4267(4) .6547(7) .3889(3) .0722(11) Uani d . 1 . . C
H3 .5032 .7382 .4123 .087 Uiso calc R 1 . . H
C4 .3524(4) .5976(9) .4740(3) .0772(12) Uani d . 1 . . C
H4 .3760 .6477 .5529 .093 Uiso calc R 1 . . H
C5 .2430(4) .4666(8) .4432(3) .0683(11) Uani d . 1 . . C
H5 .1947 .4265 .5026 .082 Uiso calc R 1 . . H
C6 .2021(3) .3919(5) .3256(3) .0489(7) Uani d . 1 . . C
C7 .0894(3) .2318(6) .2952(3) .0557(8) Uani d . 1 . . C
H6 .0696 .2165 .2068 .067 Uiso calc R 1 . . H
C8 .1357(5) .0171(9) .3487(4) .0913(13) Uani d . 1 . . C
H7 .2126 -.0294 .3160 .110 Uiso calc R 1 . . H
H8 .0631 -.0821 .3283 .110 Uiso calc R 1 . . H
H9 .1605 .0283 .4353 .110 Uiso calc R 1 . . H
C9 -.0412(4) .3002(11) .3344(4) .0979(17) Uani d . 1 . . C
H10 -.0244 .3225 .4205 .117 Uiso calc R 1 . . H
H11 -.1088 .1930 .3138 .117 Uiso calc R 1 . . H
H12 -.0730 .4283 .2938 .117 Uiso calc R 1 . . H
C10 .4776(3) .6500(7) .1756(4) .0652(9) Uani d . 1 . . C
H13 .4275 .6074 .0959 .078 Uiso calc R 1 . . H
C11 .6099(4) .5235(14) .2002(5) .123(2) Uani d . 1 . . C
H14 .6618 .5532 .1383 .147 Uiso calc R 1 . . H
H15 .5893 .3764 .1997 .147 Uiso calc R 1 . . H
H16 .6617 .5618 .2779 .147 Uiso calc R 1 . . H
C12 .5022(6) .8825(10) .1704(5) .1106(19) Uani d . 1 . . C
H17 .5508 .9298 .2476 .133 Uiso calc R 1 . . H
H18 .4169 .9546 .1514 .133 Uiso calc R 1 . . H
H19 .5548 .9115 .1090 .133 Uiso calc R 1 . . H

loop_
_atom_site_aniso_label
_atom_site_aniso_U_11
_atom_site_aniso_U_22
_atom_site_aniso_U_33
_atom_site_aniso_U_12
_atom_site_aniso_U_13
_atom_site_aniso_U_23
P1 .0326(2) .0288(2) .0447(3) .0002(3) .0091(2) .0030(3)
O1 .0358(8) .0375(10) .0473(10) .0068(8) .0076(7) .0016(8)
O2 .0539(11) .0419(11) .0453(10) -.0028(10) .0182(8) .0003(9)
O3 .0332(7) .0328(8) .0533(9) .0009(10) .0117(6) .0017(10)
O4 .0357(9) .0335(10) .0795(14) -.0028(8) .0114(9) .0118(10)
C1 .0434(12) .0427(19) .0402(12) .0122(11) .0041(9) .0031(11)
C2 .0433(15) .0496(16) .0622(18) .0025(13) -.0033(13) .0018(16)
C3 .069(2) .067(3) .069(2) .000(2) -.0191(18) -.006(2)
C4 .102(3) .075(3) .0442(17) .012(2) -.0115(19) -.0050(18)
C5 .086(2) .074(3) .0443(15) .021(2) .0106(15) .0085(17)
C6 .0535(15) .0461(17) .0482(14) .0161(14) .0121(12) .0120(14)
C7 .0588(18) .0551(18) .0564(17) .0039(16) .0189(14) .0158(16)
C8 .112(3) .067(3) .093(3) .004(3) .014(2) .028(3)
C9 .068(2) .122(5) .113(3) .007(3) .041(2) .007(4)
C10 .0419(15) .069(2) .081(2) -.0087(17) .0026(15) .001(2)
C11 .058(2) .131(6) .186(5) .019(4) .039(3) .037(5)
C12 .131(5) .085(4) .117(4) -.022(4) .029(4) .017(3)

loop_
_atom_type_symbol
_atom_type_description
_atom_type_scat_dispersion_real
_atom_type_scat_dispersion_imag
_atom_type_scat_source
C C .0033 .0016 'International Tables Vol C Tables 4.2.6.8 and 6.1.1.4'
H H .0000 .0000 'International Tables Vol C Tables 4.2.6.8 and 6.1.1.4'
O O .0106 .0060 'International Tables Vol C Tables 4.2.6.8 and 6.1.1.4'
P P .1023 .0942 'International Tables Vol C Tables 4.2.6.8 and 6.1.1.4'

loop_
_geom_angle_atom_site_label_1
_geom_angle_atom_site_label_2
_geom_angle_atom_site_label_3
_geom_angle
_geom_angle_publ_flag
O3 P1 O4 112.98(12) yes
O3 P1 O2 113.17(11) yes
O4 P1 O2 106.75(12) yes
O3 P1 O1 113.60(10) yes
O4 P1 O1 106.74(11) yes
O2 P1 O1 102.83(11) yes
C1 O1 P1 123.23(16) yes
P1 O2 H1 109.5 ?
P1 O4 H2 109.5 ?
C6 C1 C2 124.6(3) ?
C6 C1 O1 118.2(3) ?
C2 C1 O1 117.0(2) ?
C3 C2 C1 115.4(3) ?
C3 C2 C10 121.5(3) ?
C1 C2 C10 123.0(3) ?
C4 C3 C2 122.1(4) ?
C4 C3 H3 119.0 ?
C2 C3 H3 119.0 ?
C3 C4 C5 120.1(3) ?
C3 C4 H4 119.9 ?
C5 C4 H4 119.9 ?
C4 C5 C6 121.9(3) ?
C4 C5 H5 119.1 ?
C6 C5 H5 119.1 ?
C5 C6 C1 115.7(3) ?
C5 C6 C7 121.4(3) ?
C1 C6 C7 122.8(3) ?
C6 C7 C9 112.9(4) ?
C6 C7 C8 110.7(3) ?
C9 C7 C8 111.0(4) ?
C6 C7 H6 107.3 ?
C9 C7 H6 107.3 ?
C8 C7 H6 107.3 ?
C7 C8 H7 109.5 ?
C7 C8 H8 109.5 ?
H7 C8 H8 109.5 ?
C7 C8 H9 109.5 ?
H7 C8 H9 109.5 ?
H8 C8 H9 109.5 ?
C7 C9 H10 109.5 ?
C7 C9 H11 109.5 ?
H10 C9 H11 109.5 ?
C7 C9 H12 109.5 ?
H10 C9 H12 109.5 ?
H11 C9 H12 109.5 ?
C12 C10 C2 112.7(4) ?
C12 C10 C11 112.4(5) ?
C2 C10 C11 109.4(4) ?
C12 C10 H13 107.3 ?
C2 C10 H13 107.3 ?
C11 C10 H13 107.3 ?
C10 C11 H14 109.5 ?
C10 C11 H15 109.5 ?
H14 C11 H15 109.5 ?
C10 C11 H16 109.5 ?
H14 C11 H16 109.5 ?
H15 C11 H16 109.5 ?
C10 C12 H17 109.5 ?
C10 C12 H18 109.5 ?
H17 C12 H18 109.5 ?
C10 C12 H19 109.5 ?
H17 C12 H19 109.5 ?
H18 C12 H19 109.5 ?

loop_
_geom_bond_atom_site_label_1
_geom_bond_atom_site_label_2
_geom_bond_site_symmetry_2
_geom_bond_distance
_geom_bond_publ_flag
P1 O3 . 1.4917(16) yes
P1 O4 . 1.543(2) yes
P1 O2 . 1.545(2) yes
P1 O1 . 1.5668(18) yes
O1 C1 . 1.427(3) ?
O2 H1 . .8200 ?
O4 H2 . .8200 ?
C1 C6 . 1.392(4) ?
C1 C2 . 1.399(4) ?
C2 C3 . 1.395(5) ?
C2 C10 . 1.513(5) ?
C3 C4 . 1.365(6) ?
C3 H3 . .9300 ?
C4 C5 . 1.371(6) ?
C4 H4 . .9300 ?
C5 C6 . 1.391(5) ?
C5 H5 . .9300 ?
C6 C7 . 1.514(5) ?
C7 C9 . 1.521(5) ?
C7 C8 . 1.531(6) ?
C7 H6 . .9800 ?
C8 H7 . .9600 ?
C8 H8 . .9600 ?
C8 H9 . .9600 ?
C9 H10 . .9600 ?
C9 H11 . .9600 ?
C9 H12 . .9600 ?
C10 C12 . 1.505(8) ?
C10 C11 . 1.534(7) ?
C10 H13 . .9800 ?
C11 H14 . .9600 ?
C11 H15 . .9600 ?
C11 H16 . .9600 ?
C12 H17 . .9600 ?
C12 H18 . .9600 ?
C12 H19 . .9600 ?

loop_
_geom_hbond_atom_site_label_D
_geom_hbond_atom_site_label_H
_geom_hbond_atom_site_label_A
_geom_hbond_site_symmetry_A
_geom_hbond_distance_DH
_geom_hbond_distance_HA
_geom_hbond_distance_DA
_geom_hbond_angle_DHA
O2 H1 O3 2_545 .82 1.81 2.624(3) 175.1
O4 H2 O3 2 .82 1.80 2.611(3) 168.6

loop_
_geom_torsion_atom_site_label_1
_geom_torsion_atom_site_label_2
_geom_torsion_atom_site_label_3
_geom_torsion_atom_site_label_4
_geom_torsion
O3 P1 O1 C1 -57.8(2)
O4 P1 O1 C1 67.4(2)
O2 P1 O1 C1 179.56(19)
P1 O1 C1 C6 87.5(3)
P1 O1 C1 C2 -97.2(3)
C6 C1 C2 C3 -3.0(5)
O1 C1 C2 C3 -178.0(3)
C6 C1 C2 C10 173.9(3)
O1 C1 C2 C10 -1.1(5)
C1 C2 C3 C4 -.9(6)
C10 C2 C3 C4 -177.9(4)
C2 C3 C4 C5 3.1(7)
C3 C4 C5 C6 -1.5(7)
C4 C5 C6 C1 -2.1(5)
C4 C5 C6 C7 174.3(4)
C2 C1 C6 C5 4.4(5)
O1 C1 C6 C5 179.4(3)
C2 C1 C6 C7 -171.9(3)
O1 C1 C6 C7 3.0(4)
C5 C6 C7 C9 54.5(4)
C1 C6 C7 C9 -129.4(3)
C5 C6 C7 C8 -70.6(4)
C1 C6 C7 C8 105.5(4)
C3 C2 C10 C12 -54.1(5)
C1 C2 C10 C12 129.1(4)
C3 C2 C10 C11 71.8(5)
C1 C2 C10 C11 -105.0(5)

loop_
_cod_related_entry_id
_cod_related_entry_database
_cod_related_entry_code
1 ChemSpider 3302111
